data_4067398
loop_
_publ_author_name
'Jia, Ai-Quan'
'Han, Ying-Feng'
'Lin, Yue-Jian'
'Jin, Guo-Xin'

_publ_section_title
;
 Syntheses and Reactions of Half-Sandwich Iridium, Rhodium, and Ruthenium
 Metallacycles Containing 4-Pyridyl Dithioether Ligands
;
_journal_issue 1
_journal_name_full Organometallics
_journal_page_first 232
_journal_page_last 240
_journal_paper_doi 10.1021/om900921g
_journal_volume 29
_journal_year 2010
_chemical_formula_sum 'C52 H48 F6 N2 O10 Ru2 S4'
_chemical_formula_weight 1305.30
_chemical_name_systematic ?
_space_group_IT_number 11
_symmetry_cell_setting monoclinic
_symmetry_space_group_name_Hall '-P 2yb'
_symmetry_space_group_name_H-M 'P 1 21/m 1'
_atom_sites_solution_hydrogens geom
_atom_sites_solution_primary direct
_atom_sites_solution_secondary difmap
_audit_creation_method SHELXL-97
_cell_angle_alpha 90.00
_cell_angle_beta 99.017(4)
_cell_angle_gamma 90.00
_cell_formula_units_Z 4
_cell_length_a 10.542(3)
_cell_length_b 30.577(8)
_cell_length_c 16.928(5)
_cell_measurement_reflns_used 847
_cell_measurement_temperature 293(2)
_cell_measurement_theta_max 19.721
_cell_measurement_theta_min 2.436
_cell_volume 5389(3)
_computing_cell_refinement 'Bruker SMART'
_computing_data_collection 'Bruker SMART'
_computing_data_reduction 'Bruker SHELXTL'
_computing_molecular_graphics 'Bruker SHELXTL'
_computing_publication_material 'Bruker SHELXTL'
_computing_structure_refinement 'SHELXL-97 (Sheldrick, 1997)'
_computing_structure_solution 'SHELXS-97 (Sheldrick, 1990)'
_diffrn_ambient_temperature 293(2)
_diffrn_measured_fraction_theta_full 0.997
_diffrn_measured_fraction_theta_max 0.997
_diffrn_measurement_device_type 'CCD area detector'
_diffrn_measurement_method 'phi and omega scans'
_diffrn_radiation_monochromator graphite
_diffrn_radiation_source 'fine-focus sealed tube'
_diffrn_radiation_type MoK\a
_diffrn_radiation_wavelength 0.71073
_diffrn_reflns_av_R_equivalents 0.0781
_diffrn_reflns_av_sigmaI/netI 0.1188
_diffrn_reflns_limit_h_max 12
_diffrn_reflns_limit_h_min -12
_diffrn_reflns_limit_k_max 36
_diffrn_reflns_limit_k_min -35
_diffrn_reflns_limit_l_max 14
_diffrn_reflns_limit_l_min -20
_diffrn_reflns_number 22547
_diffrn_reflns_theta_full 25.01
_diffrn_reflns_theta_max 25.01
_diffrn_reflns_theta_min 1.22
_diffrn_standards_decay_% 4.89
_exptl_absorpt_coefficient_mu 0.795
_exptl_absorpt_correction_T_max 0.9391
_exptl_absorpt_correction_T_min 0.8701
_exptl_absorpt_correction_type multi-scan
_exptl_absorpt_process_details sadabs
_exptl_crystal_colour 'red brown'
_exptl_crystal_density_diffrn 1.609
_exptl_crystal_density_method 'not measured'
_exptl_crystal_description prism
_exptl_crystal_F_000 2640
_exptl_crystal_size_max 0.18
_exptl_crystal_size_mid 0.12
_exptl_crystal_size_min 0.08
_refine_diff_density_max 1.446
_refine_diff_density_min -0.652
_refine_diff_density_rms 0.118
_refine_ls_extinction_method none
_refine_ls_goodness_of_fit_ref 0.894
_refine_ls_hydrogen_treatment constr
_refine_ls_matrix_type full
_refine_ls_number_parameters 650
_refine_ls_number_reflns 9673
_refine_ls_number_restraints 16
_refine_ls_restrained_S_all 0.901
_refine_ls_R_factor_all 0.1619
_refine_ls_R_factor_gt 0.0867
_refine_ls_shift/su_max 0.002
_refine_ls_shift/su_mean 0.000
_refine_ls_structure_factor_coef Fsqd
_refine_ls_weighting_details 'calc w=1/[\s^2^(Fo^2^)+(0.1452P)^2^+0.0000P] where P=(Fo^2^+2Fc^2^)/3'
_refine_ls_weighting_scheme calc
_refine_ls_wR_factor_gt 0.2332
_refine_ls_wR_factor_ref 0.2619
_reflns_number_gt 4059
_reflns_number_total 9673
_reflns_threshold_expression >2sigma(I)
_cod_data_source_file om900921g_si_001.cif
_cod_data_source_block 2c
_cod_depositor_comments
;
The following automatic conversions were performed:

'_symmetry_cell_setting' value 'Monoclinic' changed to 'monoclinic'
according to /home/saulius/struct/CIF-dictionaries/cif_core.dic
dictionary named 'cif_core.dic' version 2.4.1 from 2010-06-29.

Automatic conversion script
Id: cif_fix_values 1715 2011-07-08 13:25:40Z adriana 
;
_cod_original_cell_volume 5389(2)
_cod_original_sg_symbol_H-M P2(1)/m
_cod_database_code 4067398

loop_
_symmetry_equiv_pos_as_xyz
'x, y, z'
'-x, y+1/2, -z'
'-x, -y, -z'
'x, -y-1/2, z'

loop_
_atom_site_label
_atom_site_type_symbol
_atom_site_fract_x
_atom_site_fract_y
_atom_site_fract_z
_atom_site_U_iso_or_equiv
_atom_site_adp_type
_atom_site_occupancy
_atom_site_symmetry_multiplicity
_atom_site_calc_flag
_atom_site_refinement_flags
Ru1 Ru 0.35232(8) 0.61433(2) 0.78778(5) 0.0731(3) Uani 1 1 d .
Ru2 Ru 0.64400(10) 0.61382(2) 0.30247(6) 0.0865(4) Uani 1 1 d .
S1 S 0.1939(6) 0.69734(17) 1.1212(3) 0.179(2) Uani 1 1 d .
S2 S 1.2273(6) 0.6966(2) 0.3927(3) 0.208(3) Uani 1 1 d .
S3 S 0.8013(4) 0.59933(15) 0.0237(3) 0.1291(14) Uani 1 1 d .
S4 S 0.8209(5) 0.59037(16) 0.6131(2) 0.1515(18) Uani 1 1 d D
N1 N 0.3004(8) 0.6415(3) 0.8916(5) 0.072(2) Uani 1 1 d .
N2 N 0.8267(8) 0.6433(3) 0.3328(6) 0.079(2) Uani 1 1 d .
O1 O 0.4902(5) 0.6618(2) 0.8011(3) 0.0661(16) Uani 1 1 d .
O2 O 0.2342(5) 0.66154(19) 0.7337(4) 0.0742(19) Uani 1 1 d .
O3 O 0.5897(6) 0.66090(19) 0.3762(3) 0.0744(19) Uani 1 1 d .
O4 O 0.6123(7) 0.66175(18) 0.2167(4) 0.0788(19) Uani 1 1 d .
O5 O 0.6890(13) 0.5902(4) 0.0438(11) 0.228(7) Uani 1 1 d .
O6 O 0.8934(16) 0.6180(7) 0.0905(10) 0.288(10) Uani 1 1 d .
O7 O 0.8167(15) 0.6317(6) -0.0350(10) 0.257(9) Uani 1 1 d .
O8 O 0.9460(13) 0.5963(4) 0.5938(8) 0.201(5) Uiso 1 1 d D
O9 O 0.7190(18) 0.5943(6) 0.5488(11) 0.299(9) Uiso 1 1 d D
O10 O 0.788(3) 0.6046(7) 0.6961(12) 0.359(12) Uiso 1 1 d D
F1 F 0.8293(15) 0.5367(6) -0.0560(11) 0.318(10) Uani 1 1 d D
F2 F 1.0072(10) 0.5643(4) -0.0095(9) 0.222(5) Uani 1 1 d D
F3 F 0.9052(14) 0.5303(6) 0.0700(12) 0.305(9) Uani 1 1 d D
F4 F 0.849(3) 0.5134(6) 0.5722(15) 0.515(16) Uiso 1 1 d D
F5 F 0.9209(15) 0.5339(5) 0.7143(9) 0.300(7) Uiso 1 1 d D
F6 F 0.715(2) 0.5201(6) 0.6477(13) 0.413(11) Uiso 1 1 d D
C1 C 0.8296(8) 0.7282(3) 0.8201(5) 0.068(3) Uani 1 1 d .
H1 H 0.9075 0.7133 0.8276 0.081 Uiso 1 1 calc R
C2 C 0.7176(8) 0.7048(3) 0.8094(4) 0.056(2) Uani 1 1 d .
H2 H 0.7193 0.6744 0.8081 0.067 Uiso 1 1 calc R
C3 C 0.6016(7) 0.7270(2) 0.8005(4) 0.0448(19) Uani 1 1 d .
C4 C 0.4809(8) 0.7032(3) 0.7911(4) 0.051(2) Uani 1 1 d .
C5 C 0.3625(8) 0.7265(2) 0.7645(4) 0.049(2) Uani 1 1 d .
C6 C 0.2478(8) 0.7028(3) 0.7341(5) 0.053(2) Uani 1 1 d .
C7 C 0.1384(7) 0.7266(2) 0.6937(4) 0.049(2) Uani 1 1 d .
C8 C 0.0277(8) 0.7049(3) 0.6553(5) 0.065(2) Uani 1 1 d .
H8 H 0.0244 0.6745 0.6560 0.078 Uiso 1 1 calc R
C9 C -0.0737(8) 0.7279(3) 0.6176(5) 0.063(2) Uani 1 1 d .
H9 H -0.1448 0.7130 0.5912 0.076 Uiso 1 1 calc R
C10 C 0.054(2) 0.7267(6) 1.0833(17) 0.286(14) Uani 1 1 d .
H10A H 0.0275 0.7174 1.0285 0.343 Uiso 1 1 calc R
H10B H -0.0129 0.7174 1.1131 0.343 Uiso 1 1 calc R
C11 C 0.1792(12) 0.6484(4) 0.8991(8) 0.095(4) Uani 1 1 d .
H11 H 0.1168 0.6410 0.8561 0.114 Uiso 1 1 calc R
C12 C 0.1374(12) 0.6662(4) 0.9675(11) 0.104(4) Uani 1 1 d .
H12 H 0.0511 0.6718 0.9689 0.124 Uiso 1 1 calc R
C13 C 0.2304(18) 0.6748(4) 1.0319(8) 0.104(4) Uani 1 1 d .
C14 C 0.3566(13) 0.6663(4) 1.0260(8) 0.099(4) Uani 1 1 d .
H14 H 0.4207 0.6716 1.0693 0.119 Uiso 1 1 calc R
C15 C 0.3861(10) 0.6509(4) 0.9596(7) 0.081(3) Uani 1 1 d .
H15 H 0.4726 0.6458 0.9579 0.098 Uiso 1 1 calc R
C16 C 0.3557(19) 0.5753(4) 0.6802(8) 0.106(4) Uani 1 1 d .
C17 C 0.4710(14) 0.5719(4) 0.7306(11) 0.107(4) Uani 1 1 d .
H17 H 0.5463 0.5779 0.7105 0.129 Uiso 1 1 calc R
C18 C 0.4798(14) 0.5595(4) 0.8117(9) 0.101(4) Uani 1 1 d .
H18 H 0.5593 0.5581 0.8444 0.121 Uiso 1 1 calc R
C19 C 0.3695(15) 0.5498(3) 0.8418(8) 0.096(4) Uani 1 1 d .
C20 C 0.2532(12) 0.5527(3) 0.7929(7) 0.084(3) Uani 1 1 d .
H20 H 0.1785 0.5458 0.8131 0.101 Uiso 1 1 calc R
C21 C 0.2451(13) 0.5658(3) 0.7144(8) 0.096(4) Uani 1 1 d .
H21 H 0.1647 0.5685 0.6831 0.115 Uiso 1 1 calc R
C22 C 0.335(3) 0.5909(5) 0.5922(10) 0.228(13) Uani 1 1 d .
H22 H 0.2439 0.5992 0.5861 0.274 Uiso 1 1 calc R
C23 C 0.326(3) 0.5539(7) 0.5389(12) 0.34(2) Uani 1 1 d .
H23A H 0.3127 0.5639 0.4845 0.514 Uiso 1 1 calc R
H23B H 0.2551 0.5357 0.5476 0.514 Uiso 1 1 calc R
H23C H 0.4041 0.5373 0.5491 0.514 Uiso 1 1 calc R
C24 C 0.376(4) 0.6221(8) 0.5712(13) 0.316(19) Uani 1 1 d .
H24A H 0.4604 0.6165 0.5587 0.475 Uiso 1 1 calc R
H24B H 0.3817 0.6438 0.6127 0.475 Uiso 1 1 calc R
H24C H 0.3217 0.6327 0.5243 0.475 Uiso 1 1 calc R
C25 C 0.3804(14) 0.5387(4) 0.9315(7) 0.123(5) Uani 1 1 d .
H25A H 0.3771 0.5076 0.9381 0.184 Uiso 1 1 calc R
H25B H 0.3105 0.5520 0.9528 0.184 Uiso 1 1 calc R
H25C H 0.4603 0.5497 0.9595 0.184 Uiso 1 1 calc R
C26 C 0.5793(9) 0.7269(3) 0.5810(5) 0.082(3) Uani 1 1 d .
H26 H 0.5740 0.7115 0.6278 0.098 Uiso 1 1 calc R
C27 C 0.5869(9) 0.7060(4) 0.5141(5) 0.081(3) Uani 1 1 d .
H27 H 0.5940 0.6757 0.5158 0.097 Uiso 1 1 calc R
C28 C 0.5848(7) 0.7269(2) 0.4405(4) 0.0456(19) Uani 1 1 d .
C29 C 0.5940(8) 0.7033(3) 0.3689(5) 0.053(2) Uani 1 1 d .
C30 C 0.6095(8) 0.7259(2) 0.2981(4) 0.048(2) Uani 1 1 d .
C31 C 0.6176(8) 0.7035(3) 0.2275(4) 0.048(2) Uani 1 1 d .
C32 C 0.6392(7) 0.7277(2) 0.1545(4) 0.047(2) Uani 1 1 d .
C33 C 0.6625(9) 0.7048(3) 0.0885(5) 0.063(2) Uani 1 1 d .
H33 H 0.6615 0.6744 0.0886 0.076 Uiso 1 1 calc R
C34 C 0.6874(10) 0.7273(3) 0.0221(5) 0.091(4) Uani 1 1 d .
H34 H 0.7042 0.7122 -0.0227 0.109 Uiso 1 1 calc R
C35 C 1.225(2) 0.7306(6) 0.4816(9) 0.266(15) Uani 1 1 d .
H35A H 1.1491 0.7217 0.5038 0.319 Uiso 1 1 calc R
H35B H 1.2983 0.7217 0.5200 0.319 Uiso 1 1 calc R
C36 C 0.8736(15) 0.6519(3) 0.4089(7) 0.089(4) Uani 1 1 d .
H36 H 0.8238 0.6465 0.4486 0.107 Uiso 1 1 calc R
C37 C 0.9970(17) 0.6689(4) 0.4292(8) 0.111(5) Uani 1 1 d .
H37 H 1.0297 0.6740 0.4827 0.133 Uiso 1 1 calc R
C38 C 1.0692(13) 0.6780(5) 0.3731(9) 0.109(4) Uani 1 1 d .
C39 C 1.0199(17) 0.6667(5) 0.2954(11) 0.135(5) Uani 1 1 d .
H39 H 1.0707 0.6702 0.2557 0.162 Uiso 1 1 calc R
C40 C 0.9024(16) 0.6511(4) 0.2760(7) 0.097(4) Uani 1 1 d .
H40 H 0.8707 0.6453 0.2227 0.117 Uiso 1 1 calc R
C41 C 0.4837(18) 0.5708(4) 0.2521(13) 0.117(5) Uani 1 1 d .
C42 C 0.584(2) 0.5649(4) 0.2077(9) 0.117(5) Uani 1 1 d .
H42 H 0.5684 0.5668 0.1522 0.140 Uiso 1 1 calc R
C43 C 0.7119(18) 0.5557(3) 0.2499(13) 0.121(5) Uani 1 1 d .
H43 H 0.7795 0.5530 0.2209 0.145 Uiso 1 1 calc R
C44 C 0.7368(18) 0.5508(3) 0.3365(12) 0.119(5) Uani 1 1 d .
C45 C 0.630(2) 0.5564(4) 0.3737(9) 0.128(6) Uani 1 1 d .
H45 H 0.6386 0.5528 0.4288 0.154 Uiso 1 1 calc R
C46 C 0.5122(18) 0.5670(4) 0.3331(13) 0.120(5) Uani 1 1 d .
H46 H 0.4465 0.5720 0.3628 0.143 Uiso 1 1 calc R
C47 C 0.3494(19) 0.5816(5) 0.2069(13) 0.151(6) Uani 1 1 d .
H47 H 0.3585 0.6067 0.1723 0.181 Uiso 1 1 calc R
C48 C 0.253(2) 0.5928(10) 0.2556(17) 0.275(14) Uani 1 1 d .
H48A H 0.1741 0.5778 0.2358 0.412 Uiso 1 1 calc R
H48B H 0.2379 0.6238 0.2533 0.412 Uiso 1 1 calc R
H48C H 0.2817 0.5843 0.3100 0.412 Uiso 1 1 calc R
C49 C 0.308(2) 0.5424(8) 0.1522(11) 0.247(11) Uani 1 1 d .
H49A H 0.2571 0.5228 0.1787 0.370 Uiso 1 1 calc R
H49B H 0.3826 0.5273 0.1404 0.370 Uiso 1 1 calc R
H49C H 0.2578 0.5525 0.1033 0.370 Uiso 1 1 calc R
C50 C 0.8699(15) 0.5429(4) 0.3723(10) 0.159(7) Uani 1 1 d .
H50A H 0.8842 0.5541 0.4260 0.239 Uiso 1 1 calc R
H50B H 0.9262 0.5574 0.3413 0.239 Uiso 1 1 calc R
H50C H 0.8868 0.5121 0.3732 0.239 Uiso 1 1 calc R
C51 C 0.892(2) 0.5581(8) 0.0091(13) 0.238(11) Uiso 1 1 d D
C52 C 0.833(2) 0.5336(5) 0.6395(12) 0.48(3) Uiso 1 1 d D

loop_
_atom_site_aniso_label
_atom_site_aniso_U_11
_atom_site_aniso_U_22
_atom_site_aniso_U_33
_atom_site_aniso_U_23
_atom_site_aniso_U_13
_atom_site_aniso_U_12
Ru1 0.0625(6) 0.0595(5) 0.0916(7) 0.0241(4) -0.0052(4) 0.0007(4)
Ru2 0.1292(9) 0.0413(4) 0.0971(7) 0.0091(4) 0.0427(6) 0.0121(5)
S1 0.211(6) 0.142(4) 0.199(5) -0.029(3) 0.082(4) 0.041(4)
S2 0.204(6) 0.281(7) 0.154(4) -0.081(4) 0.070(4) -0.118(5)
S3 0.110(3) 0.134(3) 0.155(4) -0.020(3) 0.055(3) 0.028(3)
S4 0.166(4) 0.180(4) 0.102(3) 0.013(3) 0.001(3) -0.079(3)
N1 0.052(6) 0.073(5) 0.093(7) 0.023(4) 0.015(5) 0.013(4)
N2 0.098(7) 0.078(6) 0.071(6) 0.010(4) 0.042(6) 0.015(5)
O1 0.043(4) 0.068(4) 0.084(4) 0.017(3) -0.002(3) 0.002(3)
O2 0.054(4) 0.056(4) 0.101(5) 0.029(3) -0.024(3) -0.008(3)
O3 0.112(5) 0.053(4) 0.070(4) 0.012(3) 0.051(4) 0.014(3)
O4 0.122(6) 0.045(4) 0.074(4) -0.005(3) 0.029(4) 0.001(3)
O5 0.153(11) 0.137(10) 0.44(2) -0.001(11) 0.187(13) 0.009(8)
O6 0.228(16) 0.43(3) 0.210(15) -0.206(17) 0.041(12) -0.041(16)
O7 0.236(16) 0.274(17) 0.290(18) 0.143(16) 0.136(14) 0.138(14)
F1 0.250(15) 0.35(2) 0.36(2) -0.219(18) 0.081(14) -0.062(15)
F2 0.144(9) 0.158(9) 0.390(16) -0.060(10) 0.122(10) 0.007(6)
F3 0.229(15) 0.310(18) 0.38(2) 0.157(17) 0.076(14) 0.082(13)
C1 0.032(5) 0.107(7) 0.065(6) 0.002(5) 0.011(4) 0.016(4)
C2 0.045(6) 0.085(6) 0.035(5) 0.002(4) -0.003(4) 0.011(5)
C3 0.024(4) 0.079(5) 0.031(4) 0.004(3) 0.004(3) 0.002(4)
C4 0.040(5) 0.072(6) 0.041(5) 0.007(4) 0.009(4) 0.006(4)
C5 0.050(5) 0.057(5) 0.038(5) 0.011(3) -0.003(4) 0.001(4)
C6 0.035(5) 0.065(6) 0.057(5) 0.004(4) 0.002(4) -0.002(4)
C7 0.035(5) 0.064(5) 0.044(5) 0.009(4) -0.005(4) 0.000(4)
C8 0.055(6) 0.057(5) 0.077(6) 0.008(4) -0.005(5) -0.008(4)
C9 0.037(5) 0.077(6) 0.074(6) 0.005(4) -0.001(4) -0.005(4)
C10 0.26(3) 0.19(2) 0.43(3) -0.17(2) 0.12(2) -0.046(19)
C11 0.074(9) 0.088(8) 0.117(11) 0.031(7) -0.005(8) -0.001(6)
C12 0.067(9) 0.090(9) 0.160(14) 0.012(9) 0.038(10) 0.007(7)
C13 0.140(13) 0.069(7) 0.109(11) -0.003(7) 0.042(10) -0.010(8)
C14 0.085(10) 0.117(10) 0.098(10) 0.003(8) 0.024(8) 0.003(7)
C15 0.050(7) 0.101(8) 0.093(9) 0.005(6) 0.011(7) -0.009(6)
C16 0.155(15) 0.072(8) 0.091(10) 0.013(6) 0.025(10) 0.003(9)
C17 0.095(11) 0.076(8) 0.163(14) -0.001(9) 0.057(10) 0.005(7)
C18 0.097(11) 0.073(8) 0.124(11) 0.026(7) -0.009(9) 0.025(7)
C19 0.106(11) 0.066(7) 0.107(10) 0.023(6) -0.012(9) -0.010(7)
C20 0.090(9) 0.064(6) 0.095(9) 0.016(6) 0.006(7) -0.013(6)
C21 0.105(10) 0.063(7) 0.109(10) 0.011(6) -0.015(8) -0.001(6)
C22 0.52(4) 0.064(10) 0.119(14) 0.020(10) 0.105(19) -0.049(16)
C23 0.77(7) 0.128(17) 0.145(17) 0.024(14) 0.13(3) -0.11(3)
C24 0.63(6) 0.20(2) 0.141(19) 0.033(16) 0.12(3) -0.09(3)
C25 0.155(13) 0.099(9) 0.112(10) 0.046(8) 0.016(9) 0.007(9)
C26 0.072(7) 0.140(9) 0.036(5) 0.019(5) 0.015(5) 0.009(6)
C27 0.088(8) 0.109(8) 0.046(6) 0.029(6) 0.012(5) 0.020(6)
C28 0.033(5) 0.072(5) 0.033(4) 0.007(3) 0.007(3) -0.001(4)
C29 0.050(5) 0.056(5) 0.053(6) 0.012(4) 0.010(4) 0.011(4)
C30 0.054(5) 0.049(4) 0.042(5) 0.002(4) 0.010(4) 0.001(4)
C31 0.055(6) 0.047(5) 0.042(5) -0.009(4) 0.011(4) 0.001(4)
C32 0.049(5) 0.058(4) 0.036(5) -0.001(3) 0.008(4) 0.001(4)
C33 0.078(7) 0.067(6) 0.047(6) -0.001(4) 0.017(5) 0.000(5)
C34 0.106(9) 0.129(9) 0.043(6) -0.010(5) 0.024(6) 0.016(6)
C35 0.46(3) 0.26(3) 0.088(10) -0.026(11) 0.048(14) -0.19(3)
C36 0.155(13) 0.053(6) 0.068(8) 0.003(5) 0.044(8) 0.016(7)
C37 0.170(15) 0.089(9) 0.073(9) -0.019(7) 0.018(10) 0.011(9)
C38 0.105(11) 0.147(12) 0.081(9) -0.033(8) 0.036(8) -0.008(8)
C39 0.119(13) 0.154(14) 0.142(16) -0.016(11) 0.051(11) 0.016(11)
C40 0.139(12) 0.071(7) 0.086(9) -0.023(6) 0.032(9) 0.017(8)
C41 0.137(15) 0.044(6) 0.166(16) 0.025(8) 0.014(14) -0.007(7)
C42 0.160(15) 0.050(7) 0.146(13) -0.019(7) 0.041(14) -0.007(9)
C43 0.150(15) 0.032(6) 0.198(18) -0.016(8) 0.084(13) 0.013(7)
C44 0.165(16) 0.039(6) 0.162(16) 0.015(7) 0.055(14) 0.035(7)
C45 0.22(2) 0.046(7) 0.131(13) 0.034(7) 0.051(15) 0.015(9)
C46 0.150(16) 0.056(8) 0.163(16) 0.011(9) 0.060(12) 0.015(8)
C47 0.137(15) 0.083(10) 0.23(2) -0.035(11) 0.015(15) 0.005(10)
C48 0.18(2) 0.33(4) 0.33(4) -0.08(3) 0.07(2) -0.01(2)
C49 0.34(3) 0.24(3) 0.145(17) -0.020(16) -0.036(18) 0.00(2)
C50 0.159(15) 0.065(8) 0.243(19) 0.019(9) -0.003(13) 0.045(9)

loop_
_atom_type_symbol
_atom_type_description
_atom_type_scat_dispersion_real
_atom_type_scat_dispersion_imag
_atom_type_scat_source
C C 0.0033 0.0016 'International Tables Vol C Tables 4.2.6.8 and 6.1.1.4'
H H 0.0000 0.0000 'International Tables Vol C Tables 4.2.6.8 and 6.1.1.4'
N N 0.0061 0.0033 'International Tables Vol C Tables 4.2.6.8 and 6.1.1.4'
O O 0.0106 0.0060 'International Tables Vol C Tables 4.2.6.8 and 6.1.1.4'
F F 0.0171 0.0103 'International Tables Vol C Tables 4.2.6.8 and 6.1.1.4'
S S 0.1246 0.1234 'International Tables Vol C Tables 4.2.6.8 and 6.1.1.4'
Ru Ru -1.2594 0.8363 'International Tables Vol C Tables 4.2.6.8 and 6.1.1.4'

loop_
_geom_angle_atom_site_label_1
_geom_angle_atom_site_label_2
_geom_angle_atom_site_label_3
_geom_angle
_geom_angle_site_symmetry_1
_geom_angle_site_symmetry_3
O2 Ru1 O1 85.4(2) . .
O2 Ru1 N1 82.8(3) . .
O1 Ru1 N1 84.3(3) . .
O2 Ru1 C17 126.1(5) . .
O1 Ru1 C17 91.4(4) . .
N1 Ru1 C17 150.5(6) . .
O2 Ru1 C21 90.0(3) . .
O1 Ru1 C21 149.2(5) . .
N1 Ru1 C21 125.4(5) . .
C17 Ru1 C21 67.0(5) . .
O2 Ru1 C18 164.3(5) . .
O1 Ru1 C18 96.9(4) . .
N1 Ru1 C18 112.9(5) . .
C17 Ru1 C18 38.5(5) . .
C21 Ru1 C18 80.0(5) . .
O2 Ru1 C20 111.8(4) . .
O1 Ru1 C20 162.7(4) . .
N1 Ru1 C20 96.9(4) . .
C17 Ru1 C20 79.1(5) . .
C21 Ru1 C20 37.4(4) . .
C18 Ru1 C20 66.7(5) . .
O2 Ru1 C19 147.3(4) . .
O1 Ru1 C19 126.0(4) . .
N1 Ru1 C19 91.3(4) . .
C17 Ru1 C19 67.8(5) . .
C21 Ru1 C19 67.4(4) . .
C18 Ru1 C19 37.1(4) . .
C20 Ru1 C19 36.9(4) . .
O2 Ru1 C16 95.8(4) . .
O1 Ru1 C16 112.1(5) . .
N1 Ru1 C16 163.4(5) . .
C17 Ru1 C16 37.1(5) . .
C21 Ru1 C16 38.1(5) . .
C18 Ru1 C16 68.8(5) . .
C20 Ru1 C16 68.2(5) . .
C19 Ru1 C16 81.0(5) . .
O3 Ru2 O4 84.2(2) . .
O3 Ru2 C46 94.0(4) . .
O4 Ru2 C46 128.0(7) . .
O3 Ru2 N2 83.3(3) . .
O4 Ru2 N2 84.7(3) . .
C46 Ru2 N2 146.8(7) . .
O3 Ru2 C45 100.4(5) . .
O4 Ru2 C45 164.2(6) . .
C46 Ru2 C45 37.1(6) . .
N2 Ru2 C45 110.7(7) . .
O3 Ru2 C43 166.8(6) . .
O4 Ru2 C43 108.9(6) . .
C46 Ru2 C43 79.5(5) . .
N2 Ru2 C43 95.9(5) . .
C45 Ru2 C43 67.5(6) . .
O3 Ru2 C44 127.8(6) . .
O4 Ru2 C44 145.9(6) . .
C46 Ru2 C44 68.0(6) . .
N2 Ru2 C44 87.7(5) . .
C45 Ru2 C44 37.3(5) . .
C43 Ru2 C44 39.1(5) . .
O3 Ru2 C41 112.6(6) . .
O4 Ru2 C41 97.0(5) . .
C46 Ru2 C41 36.7(5) . .
N2 Ru2 C41 164.0(6) . .
C45 Ru2 C41 67.2(6) . .
C43 Ru2 C41 68.5(6) . .
C44 Ru2 C41 82.0(6) . .
O3 Ru2 C42 147.4(6) . .
O4 Ru2 C42 88.5(4) . .
C46 Ru2 C42 66.1(6) . .
N2 Ru2 C42 127.7(6) . .
C45 Ru2 C42 79.4(5) . .
C43 Ru2 C42 38.8(5) . .
C44 Ru2 C42 70.3(6) . .
C41 Ru2 C42 36.9(5) . .
C13 S1 C10 99.8(10) . .
C38 S2 C35 101.8(9) . .
O5 S3 O7 122.3(10) . .
O5 S3 O6 113.2(11) . .
O7 S3 O6 97.6(12) . .
O5 S3 C51 116.7(10) . .
O7 S3 C51 107.3(10) . .
O6 S3 C51 94.8(11) . .
O9 S4 O8 115.7(11) . .
O9 S4 O10 114.8(14) . .
O8 S4 O10 121.4(12) . .
O9 S4 C52 107.0(9) . .
O8 S4 C52 98.4(8) . .
O10 S4 C52 93.7(9) . .
C11 N1 C15 113.8(10) . .
C11 N1 Ru1 121.9(9) . .
C15 N1 Ru1 124.2(7) . .
C36 N2 C40 118.6(11) . .
C36 N2 Ru2 120.3(9) . .
C40 N2 Ru2 121.0(9) . .
C4 O1 Ru1 130.6(5) . .
C6 O2 Ru1 130.0(5) . .
C29 O3 Ru2 128.7(5) . .
C31 O4 Ru2 127.4(5) . .
C1 C1 C2 121.5(5) 4_575 .
C1 C2 C3 119.2(8) . .
C2 C3 C3 119.3(5) . 4_575
C2 C3 C4 120.7(8) . .
C3 C3 C4 120.0(5) 4_575 .
O1 C4 C5 125.0(8) . .
O1 C4 C3 115.7(7) . .
C5 C4 C3 119.1(7) . .
C6 C5 C5 120.4(5) . 4_575
C6 C5 C4 120.0(7) . .
C5 C5 C4 119.5(5) 4_575 .
O2 C6 C5 126.4(7) . .
O2 C6 C7 114.7(7) . .
C5 C6 C7 118.7(7) . .
C8 C7 C7 118.2(5) . 4_575
C8 C7 C6 121.4(7) . .
C7 C7 C6 120.4(5) 4_575 .
C9 C8 C7 120.4(8) . .
C9 C9 C8 121.4(5) 4_575 .
C10 C10 S1 120.6(6) 4_575 .
N1 C11 C12 124.9(12) . .
C13 C12 C11 116.7(12) . .
C12 C13 C14 119.1(12) . .
C12 C13 S1 122.2(14) . .
C14 C13 S1 118.8(13) . .
C15 C14 C13 119.7(13) . .
C14 C15 N1 125.7(11) . .
C17 C16 C21 115.9(12) . .
C17 C16 C22 126.9(18) . .
C21 C16 C22 117.1(18) . .
C17 C16 Ru1 69.6(7) . .
C21 C16 Ru1 69.3(7) . .
C22 C16 Ru1 128.0(9) . .
C16 C17 C18 122.7(13) . .
C16 C17 Ru1 73.2(8) . .
C18 C17 Ru1 71.1(7) . .
C19 C18 C17 119.2(12) . .
C19 C18 Ru1 72.5(7) . .
C17 C18 Ru1 70.4(6) . .
C20 C19 C18 119.4(12) . .
C20 C19 C25 122.0(13) . .
C18 C19 C25 118.5(12) . .
C20 C19 Ru1 71.2(6) . .
C18 C19 Ru1 70.4(6) . .
C25 C19 Ru1 127.0(8) . .
C19 C20 C21 121.0(12) . .
C19 C20 Ru1 71.9(6) . .
C21 C20 Ru1 70.4(6) . .
C20 C21 C16 121.7(12) . .
C20 C21 Ru1 72.2(6) . .
C16 C21 Ru1 72.6(7) . .
C24 C22 C23 117(2) . .
C24 C22 C16 124(2) . .
C23 C22 C16 110.2(13) . .
C27 C26 C26 119.1(6) . 4_575
C26 C27 C28 123.5(10) . .
C27 C28 C28 117.2(6) . 4_575
C27 C28 C29 122.2(8) . .
C28 C28 C29 120.3(4) 4_575 .
O3 C29 C30 125.2(7) . .
O3 C29 C28 114.5(7) . .
C30 C29 C28 120.3(7) . .
C31 C30 C29 121.2(7) . .
C31 C30 C30 119.5(4) . 4_575
C29 C30 C30 119.2(5) . 4_575
O4 C31 C30 127.0(7) . .
O4 C31 C32 112.5(6) . .
C30 C31 C32 120.4(7) . .
C32 C32 C33 120.6(5) 4_575 .
C32 C32 C31 119.8(4) 4_575 .
C33 C32 C31 119.6(7) . .
C32 C33 C34 119.3(8) . .
C33 C34 C34 120.1(6) . 4_575
C35 C35 S2 124.6(6) 4_575 .
N2 C36 C37 120.2(11) . .
C38 C37 C36 121.1(12) . .
C37 C38 C39 116.9(14) . .
C37 C38 S2 124.5(13) . .
C39 C38 S2 118.0(12) . .
C40 C39 C38 121.8(15) . .
C39 C40 N2 121.2(13) . .
C46 C41 C42 117.6(16) . .
C46 C41 C47 124(2) . .
C42 C41 C47 118(2) . .
C46 C41 Ru2 68.1(9) . .
C42 C41 Ru2 71.9(9) . .
C47 C41 Ru2 131.0(9) . .
C41 C42 C43 118.9(15) . .
C41 C42 Ru2 71.2(8) . .
C43 C42 Ru2 68.6(7) . .
C42 C43 C44 121.4(14) . .
C42 C43 Ru2 72.6(7) . .
C44 C43 Ru2 71.9(7) . .
C45 C44 C43 114.4(15) . .
C45 C44 C50 129(2) . .
C43 C44 C50 116.5(18) . .
C45 C44 Ru2 69.5(7) . .
C43 C44 Ru2 69.1(6) . .
C50 C44 Ru2 127.9(10) . .
C46 C45 C44 122.8(16) . .
C46 C45 Ru2 70.1(8) . .
C44 C45 Ru2 73.3(7) . .
C45 C46 C41 124.7(16) . .
C45 C46 Ru2 72.8(9) . .
C41 C46 Ru2 75.2(9) . .
C48 C47 C41 116(2) . .
C48 C47 C49 112(2) . .
C41 C47 C49 106.7(14) . .
F2 C51 F3 107(2) . .
F2 C51 F1 102.9(18) . .
F3 C51 F1 107(2) . .
F2 C51 S3 120.8(18) . .
F3 C51 S3 111.9(17) . .
F1 C51 S3 105.9(16) . .
F4 C52 F6 101(2) . .
F4 C52 F5 127(2) . .
F6 C52 F5 112.8(19) . .
F4 C52 S4 104.6(13) . .
F6 C52 S4 106.8(14) . .
F5 C52 S4 103.0(11) . .

loop_
_geom_bond_atom_site_label_1
_geom_bond_atom_site_label_2
_geom_bond_distance
_geom_bond_site_symmetry_2
Ru1 O2 2.029(5) .
Ru1 O1 2.040(6) .
Ru1 N1 2.092(8) .
Ru1 C17 2.137(12) .
Ru1 C21 2.140(11) .
Ru1 C18 2.146(10) .
Ru1 C20 2.162(10) .
Ru1 C19 2.171(10) .
Ru1 C16 2.182(13) .
Ru2 O3 2.045(6) .
Ru2 O4 2.053(6) .
Ru2 C46 2.115(14) .
Ru2 N2 2.116(9) .
Ru2 C45 2.148(11) .
Ru2 C43 2.159(11) .
Ru2 C44 2.196(12) .
Ru2 C41 2.204(15) .
Ru2 C42 2.212(13) .
S1 C13 1.759(13) .
S1 C10 1.76(3) .
S2 C38 1.742(14) .
S2 C35 1.833(16) .
S3 O5 1.313(11) .
S3 O7 1.428(13) .
S3 O6 1.484(14) .
S3 C51 1.62(3) .
S4 O9 1.409(14) .
S4 O8 1.419(12) .
S4 O10 1.562(16) .
S4 C52 1.791(14) .
N1 C11 1.320(13) .
N1 C15 1.379(12) .
N2 C36 1.332(13) .
N2 C40 1.362(14) .
O1 C4 1.280(9) .
O2 C6 1.269(9) .
O3 C29 1.305(9) .
O4 C31 1.290(9) .
F1 C51 1.361(17) .
F2 C51 1.316(17) .
F3 C51 1.326(17) .
F4 C52 1.327(18) .
F5 C52 1.445(17) .
F6 C52 1.348(18) .
C1 C1 1.335(18) 4_575
C1 C2 1.367(11) .
C2 C3 1.386(10) .
C3 C3 1.409(15) 4_575
C3 C4 1.453(10) .
C4 C5 1.447(10) .
C5 C6 1.434(11) .
C5 C5 1.437(15) 4_575
C6 C7 1.444(10) .
C7 C8 1.410(10) .
C7 C7 1.429(15) 4_575
C8 C9 1.354(11) .
C9 C9 1.350(16) 4_575
C10 C10 1.42(4) 4_575
C11 C12 1.412(16) .
C12 C13 1.372(17) .
C13 C14 1.374(17) .
C14 C15 1.300(14) .
C16 C17 1.375(17) .
C16 C21 1.411(17) .
C16 C22 1.55(2) .
C17 C18 1.412(17) .
C18 C19 1.373(16) .
C19 C20 1.371(15) .
C19 C25 1.542(16) .
C20 C21 1.378(15) .
C22 C24 1.13(2) .
C22 C23 1.44(2) .
C26 C27 1.315(12) .
C26 C26 1.41(2) 4_575
C27 C28 1.397(11) .
C28 C28 1.413(15) 4_575
C28 C29 1.426(10) .
C29 C30 1.415(10) .
C30 C31 1.393(10) .
C30 C30 1.472(15) 4_575
C31 C32 1.487(10) .
C32 C32 1.366(15) 4_575
C32 C33 1.373(11) .
C33 C34 1.378(12) .
C34 C34 1.39(2) 4_575
C35 C35 1.19(4) 4_575
C36 C37 1.394(16) .
C37 C38 1.336(16) .
C38 C39 1.379(17) .
C39 C40 1.321(17) .
C41 C46 1.362(19) .
C41 C42 1.40(2) .
C41 C47 1.54(2) .
C42 C43 1.45(2) .
C43 C44 1.456(19) .
C44 C45 1.388(19) .
C44 C50 1.46(2) .
C45 C46 1.36(2) .
C47 C48 1.45(2) .
C47 C49 1.54(2) .
